data_7207267
loop_
_publ_author_name
'Grabowsky, Simon'
'Dean, Pamela M.'
'Skelton, Brian W.'
'Sobolev, Alexandre N.'
'Spackman, Mark A.'
'White, Allan H.'

_publ_section_title
;
 Crystal packing in the 2-R,4-oxo-[1,3-a/b]-naphthodioxanes -- Hirshfeld
 surface analysis and melting point correlation
;
_journal_issue 3
_journal_name_full CrystEngComm
_journal_page_first 1083
_journal_paper_doi 10.1039/c2ce06393j
_journal_volume 14
_journal_year 2012
_chemical_absolute_configuration unk
_chemical_formula_moiety 'C16 H16 O3'
_chemical_formula_sum 'C16 H16 O3'
_chemical_formula_weight 256.29
_chemical_name_systematic
;
?
;
_space_group_IT_number 7
_symmetry_cell_setting monoclinic
_symmetry_Int_Tables_number 7
_symmetry_space_group_name_Hall 'P -2yc'
_symmetry_space_group_name_H-M 'P 1 c 1'
_atom_sites_solution_hydrogens geom
_atom_sites_solution_primary direct
_atom_sites_solution_secondary difmap
_audit_creation_method SHELXL-97
_cell_angle_alpha 90.0
_cell_angle_beta 95.408(2)
_cell_angle_gamma 90.0
_cell_formula_units_Z 4
_cell_length_a 8.1408(2)
_cell_length_b 10.6093(2)
_cell_length_c 15.5627(3)
_cell_measurement_reflns_used 11994
_cell_measurement_temperature 100(2)
_cell_measurement_theta_max 37.2
_cell_measurement_theta_min 2.94
_cell_volume 1338.14(5)
_computing_cell_refinement
;
CrysAlisPro, Oxford Diffraction Ltd.,
Version 1.171.33.41 (release 06-05-2009 CrysAlis171 .NET)
(compiled May 6 2009,17:20:42)
;
_computing_data_collection
;
CrysAlisPro, Oxford Diffraction Ltd.,
Version 1.171.33.41 (release 06-05-2009 CrysAlis171 .NET)
(compiled May 6 2009,17:20:42)
;
_computing_data_reduction
;
CrysAlisPro, Oxford Diffraction Ltd.,
Version 1.171.33.41 (release 06-05-2009 CrysAlis171 .NET)
(compiled May 6 2009,17:20:42)
;
_computing_molecular_graphics 'X-Seed 2.0 (Barbour, 2001)'
_computing_publication_material 'SHELXL-97 (Sheldrick, 2008)'
_computing_structure_refinement 'SHELXL-97 (Sheldrick, 2008)'
_computing_structure_solution 'SHELXS-97 (Sheldrick, 2008)'
_diffrn_ambient_temperature 100(2)
_diffrn_detector_area_resol_mean 16.0009
_diffrn_measured_fraction_theta_full 0.985
_diffrn_measured_fraction_theta_max 0.970
_diffrn_measurement_device_type 'Oxford Diffraction Xcalibur-S, Sapphire CCD'
_diffrn_measurement_method '\w scans'
_diffrn_radiation_monochromator graphite
_diffrn_radiation_source 'normal-focus sealed tube'
_diffrn_radiation_type MoK\a
_diffrn_radiation_wavelength 0.71073
_diffrn_reflns_av_R_equivalents 0.0277
_diffrn_reflns_av_sigmaI/netI 0.0559
_diffrn_reflns_limit_h_max 13
_diffrn_reflns_limit_h_min -13
_diffrn_reflns_limit_k_max 14
_diffrn_reflns_limit_k_min -17
_diffrn_reflns_limit_l_max 25
_diffrn_reflns_limit_l_min -26
_diffrn_reflns_number 29410
_diffrn_reflns_theta_full 37.00
_diffrn_reflns_theta_max 37.29
_diffrn_reflns_theta_min 3.16
_exptl_absorpt_coefficient_mu 0.087
_exptl_absorpt_correction_T_max 1.00000
_exptl_absorpt_correction_T_min 0.99408
_exptl_absorpt_correction_type multi-scan
_exptl_absorpt_process_details
;
CrysAlisPro, Oxford Diffraction Ltd.,
Version 1.171.33.41 (release 06-05-2009 CrysAlis171 .NET)
(compiled May 6 2009,17:20:42)
Empirical absorption correction using spherical harmonics,
implemented in SCALE3 ABSPACK scaling algorithm.
;
_exptl_crystal_colour colorless
_exptl_crystal_density_diffrn 1.272
_exptl_crystal_density_meas ?
_exptl_crystal_description prism
_exptl_crystal_F_000 544
_exptl_crystal_size_max 0.30
_exptl_crystal_size_mid 0.27
_exptl_crystal_size_min 0.25
_refine_diff_density_max 0.476
_refine_diff_density_min -0.215
_refine_diff_density_rms 0.051
_refine_ls_abs_structure_details 'Flack H D (1983), Acta Cryst. A39, 876-881'
_refine_ls_extinction_method none
_refine_ls_goodness_of_fit_ref 1.005
_refine_ls_hydrogen_treatment constr
_refine_ls_matrix_type full
_refine_ls_number_parameters 343
_refine_ls_number_reflns 6738
_refine_ls_number_restraints 2
_refine_ls_restrained_S_all 1.005
_refine_ls_R_factor_all 0.0595
_refine_ls_R_factor_gt 0.0448
_refine_ls_shift/su_max 0.000
_refine_ls_shift/su_mean 0.000
_refine_ls_structure_factor_coef Fsqd
_refine_ls_weighting_details 'calc w=1/[\s^2^(Fo^2^)+(0.0500P)^2^+0.0000P] where P=(Fo^2^+2Fc^2^)/3'
_refine_ls_weighting_scheme calc
_refine_ls_wR_factor_gt 0.0932
_refine_ls_wR_factor_ref 0.0963
_reflns_number_gt 8996
_reflns_number_total 12825
_reflns_threshold_expression >2sigma(I)
_cod_data_source_file c2ce06393j.txt
_cod_data_source_block ppbu
_cod_depositor_comments
;
The following automatic conversions were performed:

'_exptl_crystal_density_meas' value 'not measured' was changed to '?'
- the value is perceived as not measured.

Automatic conversion script
Id: cif_fix_values 3008 2015-01-20 13:52:24Z robertas 
;
_cod_original_sg_symbol_H-M 'P c'
_cod_database_code 7207267

loop_
_symmetry_equiv_pos_as_xyz
'x, y, z'
'x, -y, z+1/2'

loop_
_atom_site_label
_atom_site_type_symbol
_atom_site_fract_x
_atom_site_fract_y
_atom_site_fract_z
_atom_site_U_iso_or_equiv
_atom_site_adp_type
_atom_site_occupancy
_atom_site_symmetry_multiplicity
_atom_site_calc_flag
_atom_site_refinement_flags
O101 O 0.50610(12) 0.98098(9) 0.15751(6) 0.01978(19) Uani 1 1 d .
C102 C 0.44964(18) 1.09815(12) 0.12134(9) 0.0211(3) Uani 1 1 d .
H102 H 0.3398 1.0864 0.0878 0.025 Uiso 1 1 calc R
O103 O 0.43561(14) 1.18903(10) 0.18921(7) 0.0245(2) Uani 1 1 d .
O104 O 0.29643(14) 1.23206(10) 0.30199(7) 0.0284(2) Uani 1 1 d .
C104 C 0.33977(17) 1.15304(13) 0.25222(9) 0.0212(3) Uani 1 1 d .
C105 C 0.20096(18) 0.96929(14) 0.31745(9) 0.0235(3) Uani 1 1 d .
H105 H 0.1359 1.0255 0.3476 0.028 Uiso 1 1 calc R
C106 C 0.19127(18) 0.84328(15) 0.33100(9) 0.0239(3) Uani 1 1 d .
H106 H 0.1184 0.8119 0.3702 0.029 Uiso 1 1 calc R
C107 C 0.28931(17) 0.75732(13) 0.28702(8) 0.0197(2) Uani 1 1 d .
C108 C 0.28301(19) 0.62529(14) 0.29985(9) 0.0231(3) Uani 1 1 d .
H108 H 0.2092 0.5917 0.3378 0.028 Uiso 1 1 calc R
C109 C 0.3815(2) 0.54525(14) 0.25851(9) 0.0258(3) Uani 1 1 d .
H109 H 0.3771 0.4572 0.2691 0.031 Uiso 1 1 calc R
C110 C 0.48906(19) 0.59210(14) 0.20045(9) 0.0236(3) Uani 1 1 d .
H110 H 0.5573 0.5357 0.1724 0.028 Uiso 1 1 calc R
C111 C 0.49569(18) 0.71926(13) 0.18422(9) 0.0202(2) Uani 1 1 d .
H111 H 0.5665 0.7505 0.1440 0.024 Uiso 1 1 calc R
C112 C 0.39727(17) 0.80342(12) 0.22742(8) 0.0167(2) Uani 1 1 d .
C113 C 0.40141(16) 0.93568(13) 0.21387(8) 0.0171(2) Uani 1 1 d .
C114 C 0.30802(17) 1.01755(13) 0.25833(9) 0.0194(2) Uani 1 1 d .
C115 C 0.5718(2) 1.14699(14) 0.06284(10) 0.0256(3) Uani 1 1 d .
H15B H 0.6785 1.1625 0.0972 0.031 Uiso 1 1 calc R
H15A H 0.5318 1.2285 0.0379 0.031 Uiso 1 1 calc R
C116 C 0.59908(19) 1.05594(15) -0.01028(9) 0.0253(3) Uani 1 1 d .
H16B H 0.6506 0.9779 0.0145 0.030 Uiso 1 1 calc R
H16A H 0.4908 1.0330 -0.0405 0.030 Uiso 1 1 calc R
C117 C 0.7081(2) 1.11036(17) -0.07555(10) 0.0314(3) Uani 1 1 d .
H17B H 0.6483 1.1798 -0.1075 0.038 Uiso 1 1 calc R
H17A H 0.8090 1.1462 -0.0443 0.038 Uiso 1 1 calc R
C118 C 0.7572(2) 1.0124(2) -0.13960(11) 0.0363(4) Uani 1 1 d .
H18C H 0.8269 1.0518 -0.1800 0.054 Uiso 1 1 calc R
H18B H 0.6578 0.9779 -0.1716 0.054 Uiso 1 1 calc R
H18A H 0.8185 0.9443 -0.1085 0.054 Uiso 1 1 calc R
O201 O -0.08485(12) 0.48630(9) 0.18187(6) 0.0211(2) Uani 1 1 d .
C202 C -0.03720(18) 0.37033(13) 0.22327(9) 0.0229(3) Uani 1 1 d .
H202 H 0.0739 0.3798 0.2560 0.027 Uiso 1 1 calc R
O203 O -0.03217(14) 0.27136(10) 0.16042(7) 0.0272(2) Uani 1 1 d .
O204 O 0.10038(15) 0.20825(10) 0.04952(8) 0.0330(3) Uani 1 1 d .
C204 C 0.06431(18) 0.29462(13) 0.09531(10) 0.0239(3) Uani 1 1 d .
C205 C 0.21338(18) 0.46129(14) 0.01929(9) 0.0229(3) Uani 1 1 d .
H205 H 0.2750 0.3982 -0.0068 0.028 Uiso 1 1 calc R
C206 C 0.22828(18) 0.58429(14) -0.00344(9) 0.0239(3) Uani 1 1 d .
H206 H 0.3002 0.6066 -0.0457 0.029 Uiso 1 1 calc R
C207 C 0.13732(17) 0.67993(13) 0.03538(9) 0.0198(2) Uani 1 1 d .
C208 C 0.1488(2) 0.80811(14) 0.01182(10) 0.0258(3) Uani 1 1 d .
H208 H 0.2190 0.8317 -0.0309 0.031 Uiso 1 1 calc R
C209 C 0.0600(2) 0.89878(14) 0.04968(10) 0.0288(3) Uani 1 1 d .
H209 H 0.0676 0.9842 0.0323 0.035 Uiso 1 1 calc R
C210 C -0.0431(2) 0.86620(13) 0.11449(10) 0.0262(3) Uani 1 1 d .
H210 H -0.1030 0.9300 0.1408 0.031 Uiso 1 1 calc R
C211 C -0.05710(18) 0.74294(13) 0.13958(9) 0.0212(3) Uani 1 1 d .
H211 H -0.1258 0.7215 0.1835 0.025 Uiso 1 1 calc R
C212 C 0.03127(17) 0.64797(12) 0.09978(8) 0.0173(2) Uani 1 1 d .
C213 C 0.01967(16) 0.51842(12) 0.12198(8) 0.0167(2) Uani 1 1 d .
C214 C 0.10564(17) 0.42749(13) 0.08203(9) 0.0191(2) Uani 1 1 d .
C215 C -0.1620(2) 0.33496(15) 0.28415(10) 0.0294(3) Uani 1 1 d .
H25B H -0.1266 0.2559 0.3142 0.035 Uiso 1 1 calc R
H25A H -0.2693 0.3189 0.2506 0.035 Uiso 1 1 calc R
C216 C -0.1843(2) 0.43685(16) 0.35096(10) 0.0282(3) Uani 1 1 d .
H26B H -0.2287 0.5137 0.3211 0.034 Uiso 1 1 calc R
H26A H -0.0752 0.4582 0.3810 0.034 Uiso 1 1 calc R
C217 C -0.3001(2) 0.39696(19) 0.41768(10) 0.0350(4) Uani 1 1 d .
H27B H -0.4027 0.3621 0.3876 0.042 Uiso 1 1 calc R
H27A H -0.2469 0.3295 0.4544 0.042 Uiso 1 1 calc R
C218 C -0.3433(2) 0.5062(2) 0.47438(11) 0.0440(5) Uani 1 1 d .
H28C H -0.4176 0.4768 0.5162 0.066 Uiso 1 1 calc R
H28B H -0.3980 0.5725 0.4384 0.066 Uiso 1 1 calc R
H28A H -0.2422 0.5399 0.5052 0.066 Uiso 1 1 calc R

loop_
_atom_site_aniso_label
_atom_site_aniso_U_11
_atom_site_aniso_U_22
_atom_site_aniso_U_33
_atom_site_aniso_U_23
_atom_site_aniso_U_13
_atom_site_aniso_U_12
O101 0.0194(4) 0.0171(4) 0.0233(4) 0.0021(3) 0.0041(4) 0.0009(3)
C102 0.0242(7) 0.0158(6) 0.0231(6) 0.0005(5) 0.0009(5) 0.0017(5)
O103 0.0283(5) 0.0175(4) 0.0275(5) -0.0020(4) 0.0029(4) -0.0012(4)
O104 0.0307(6) 0.0211(5) 0.0332(5) -0.0086(4) 0.0021(5) 0.0027(4)
C104 0.0191(6) 0.0178(6) 0.0261(6) -0.0028(5) -0.0017(5) 0.0013(5)
C105 0.0191(6) 0.0275(7) 0.0245(6) -0.0085(5) 0.0061(5) -0.0021(5)
C106 0.0217(6) 0.0296(7) 0.0212(6) -0.0040(5) 0.0067(5) -0.0060(6)
C107 0.0196(6) 0.0220(6) 0.0172(5) 0.0002(5) -0.0003(4) -0.0041(5)
C108 0.0253(7) 0.0229(6) 0.0204(6) 0.0033(5) -0.0017(5) -0.0062(5)
C109 0.0304(8) 0.0187(6) 0.0264(7) 0.0033(5) -0.0074(6) -0.0018(5)
C110 0.0256(7) 0.0182(6) 0.0262(6) -0.0012(5) -0.0022(5) 0.0069(5)
C111 0.0208(6) 0.0188(6) 0.0208(6) 0.0008(5) 0.0009(5) 0.0033(5)
C112 0.0162(5) 0.0158(5) 0.0179(5) -0.0013(4) -0.0002(4) 0.0006(4)
C113 0.0156(5) 0.0169(6) 0.0188(5) -0.0009(4) 0.0019(4) -0.0008(4)
C114 0.0182(6) 0.0173(6) 0.0227(6) -0.0046(5) 0.0019(5) -0.0004(5)
C115 0.0281(7) 0.0224(6) 0.0265(6) 0.0039(5) 0.0033(6) -0.0028(5)
C116 0.0229(7) 0.0298(7) 0.0230(6) 0.0021(5) 0.0016(5) -0.0015(5)
C117 0.0298(8) 0.0372(9) 0.0273(7) 0.0054(7) 0.0031(6) -0.0006(7)
C118 0.0253(8) 0.0569(12) 0.0267(8) -0.0017(8) 0.0025(6) 0.0023(8)
O201 0.0208(5) 0.0177(4) 0.0255(5) 0.0042(4) 0.0054(4) 0.0017(4)
C202 0.0236(7) 0.0171(6) 0.0275(6) 0.0041(5) 0.0001(5) -0.0007(5)
O203 0.0304(5) 0.0148(4) 0.0356(6) 0.0001(4) -0.0008(4) -0.0037(4)
O204 0.0318(6) 0.0181(5) 0.0470(7) -0.0101(5) -0.0065(5) 0.0052(4)
C204 0.0204(6) 0.0170(6) 0.0327(7) -0.0018(5) -0.0056(5) 0.0010(5)
C205 0.0208(6) 0.0246(7) 0.0232(6) -0.0050(5) 0.0010(5) 0.0042(5)
C206 0.0222(7) 0.0281(7) 0.0217(6) -0.0006(5) 0.0030(5) 0.0003(6)
C207 0.0194(6) 0.0195(6) 0.0198(5) 0.0011(5) -0.0012(5) 0.0003(5)
C208 0.0283(7) 0.0220(6) 0.0258(6) 0.0066(5) -0.0046(6) -0.0039(6)
C209 0.0321(8) 0.0170(6) 0.0347(7) 0.0046(6) -0.0110(6) -0.0027(6)
C210 0.0306(8) 0.0161(6) 0.0299(7) -0.0033(5) -0.0076(6) 0.0055(5)
C211 0.0218(6) 0.0163(6) 0.0251(6) -0.0035(5) -0.0011(5) 0.0051(5)
C212 0.0185(6) 0.0143(5) 0.0185(5) -0.0007(4) -0.0013(4) 0.0016(4)
C213 0.0156(5) 0.0149(5) 0.0193(6) -0.0017(4) -0.0001(4) 0.0013(4)
C214 0.0182(6) 0.0146(5) 0.0241(6) -0.0032(5) -0.0009(5) 0.0019(5)
C215 0.0277(8) 0.0267(7) 0.0340(7) 0.0096(6) 0.0036(6) -0.0072(6)
C216 0.0218(7) 0.0372(8) 0.0254(7) 0.0089(6) 0.0010(5) -0.0044(6)
C217 0.0237(7) 0.0539(11) 0.0269(7) 0.0132(7) 0.0001(6) -0.0080(7)
C218 0.0267(9) 0.0809(15) 0.0242(8) 0.0014(8) 0.0019(7) -0.0084(9)

loop_
_atom_type_symbol
_atom_type_description
_atom_type_scat_dispersion_real
_atom_type_scat_dispersion_imag
_atom_type_scat_source
C C 0.0033 0.0016 'International Tables Vol C Tables 4.2.6.8 and 6.1.1.4'
H H 0.0000 0.0000 'International Tables Vol C Tables 4.2.6.8 and 6.1.1.4'
O O 0.0106 0.0060 'International Tables Vol C Tables 4.2.6.8 and 6.1.1.4'

loop_
_geom_angle_atom_site_label_1
_geom_angle_atom_site_label_2
_geom_angle_atom_site_label_3
_geom_angle
C113 O101 C102 111.31(10)
O101 C102 O103 109.82(10)
O101 C102 C115 109.48(12)
O103 C102 C115 108.41(11)
O101 C102 H102 109.7
O103 C102 H102 109.7
C115 C102 H102 109.7
C104 O103 C102 115.44(11)
O104 C104 O103 119.01(13)
O104 C104 C114 124.85(13)
O103 C104 C114 115.95(12)
C106 C105 C114 120.26(13)
C106 C105 H105 119.9
C114 C105 H105 119.9
C105 C106 C107 120.74(13)
C105 C106 H106 119.6
C107 C106 H106 119.6
C108 C107 C112 117.68(13)
C108 C107 C106 122.31(13)
C112 C107 C106 120.01(12)
C109 C108 C107 121.09(14)
C109 C108 H108 119.5
C107 C108 H108 119.5
C108 C109 C110 120.67(13)
C108 C109 H109 119.7
C110 C109 H109 119.7
C111 C110 C109 120.15(14)
C111 C110 H110 119.9
C109 C110 H110 119.9
C110 C111 C112 119.96(13)
C110 C111 H111 120.0
C112 C111 H111 120.0
C111 C112 C113 122.14(12)
C111 C112 C107 120.40(12)
C113 C112 C107 117.46(11)
O101 C113 C114 120.40(12)
O101 C113 C112 117.89(11)
C114 C113 C112 121.66(12)
C113 C114 C105 119.84(12)
C113 C114 C104 118.38(12)
C105 C114 C104 121.21(12)
C102 C115 C116 112.65(12)
C102 C115 H15B 109.1
C116 C115 H15B 109.1
C102 C115 H15A 109.1
C116 C115 H15A 109.1
H15B C115 H15A 107.8
C117 C116 C115 113.10(13)
C117 C116 H16B 109.0
C115 C116 H16B 109.0
C117 C116 H16A 109.0
C115 C116 H16A 109.0
H16B C116 H16A 107.8
C118 C117 C116 112.55(15)
C118 C117 H17B 109.1
C116 C117 H17B 109.1
C118 C117 H17A 109.1
C116 C117 H17A 109.1
H17B C117 H17A 107.8
C117 C118 H18C 109.5
C117 C118 H18B 109.5
H18C C118 H18B 109.5
C117 C118 H18A 109.5
H18C C118 H18A 109.5
H18B C118 H18A 109.5
C213 O201 C202 111.34(11)
O201 C202 O203 110.28(11)
O201 C202 C215 109.25(12)
O203 C202 C215 108.13(12)
O201 C202 H202 109.7
O203 C202 H202 109.7
C215 C202 H202 109.7
C204 O203 C202 115.41(10)
O204 C204 O203 119.24(13)
O204 C204 C214 124.81(15)
O203 C204 C214 115.75(12)
C206 C205 C214 119.83(13)
C206 C205 H205 120.1
C214 C205 H205 120.1
C205 C206 C207 120.70(13)
C205 C206 H206 119.6
C207 C206 H206 119.6
C208 C207 C206 121.72(14)
C208 C207 C212 118.08(13)
C206 C207 C212 120.20(12)
C209 C208 C207 120.91(14)
C209 C208 H208 119.5
C207 C208 H208 119.5
C208 C209 C210 120.52(14)
C208 C209 H209 119.7
C210 C209 H209 119.7
C211 C210 C209 120.44(14)
C211 C210 H210 119.8
C209 C210 H210 119.8
C210 C211 C212 119.65(14)
C210 C211 H211 120.2
C212 C211 H211 120.2
C211 C212 C213 122.26(12)
C211 C212 C207 120.38(12)
C213 C212 C207 117.36(12)
O201 C213 C214 120.74(12)
O201 C213 C212 117.88(11)
C214 C213 C212 121.33(12)
C213 C214 C205 120.54(13)
C213 C214 C204 118.49(13)
C205 C214 C204 120.28(12)
C202 C215 C216 112.65(12)
C202 C215 H25B 109.1
C216 C215 H25B 109.1
C202 C215 H25A 109.1
C216 C215 H25A 109.1
H25B C215 H25A 107.8
C215 C216 C217 112.88(14)
C215 C216 H26B 109.0
C217 C216 H26B 109.0
C215 C216 H26A 109.0
C217 C216 H26A 109.0
H26B C216 H26A 107.8
C218 C217 C216 112.05(16)
C218 C217 H27B 109.2
C216 C217 H27B 109.2
C218 C217 H27A 109.2
C216 C217 H27A 109.2
H27B C217 H27A 107.9
C217 C218 H28C 109.5
C217 C218 H28B 109.5
H28C C218 H28B 109.5
C217 C218 H28A 109.5
H28C C218 H28A 109.5
H28B C218 H28A 109.5

loop_
_geom_bond_atom_site_label_1
_geom_bond_atom_site_label_2
_geom_bond_distance
O101 C113 1.3666(15)
O101 C102 1.4229(16)
C102 O103 1.4426(16)
C102 C115 1.502(2)
C102 H102 1.0000
O103 C104 1.3640(18)
O104 C104 1.2159(17)
C104 C114 1.465(2)
C105 C106 1.357(2)
C105 C114 1.4210(19)
C105 H105 0.9500
C106 C107 1.428(2)
C106 H106 0.9500
C107 C108 1.416(2)
C107 C112 1.4233(19)
C108 C109 1.369(2)
C108 H108 0.9500
C109 C110 1.407(2)
C109 H109 0.9500
C110 C111 1.375(2)
C110 H110 0.9500
C111 C112 1.4116(19)
C111 H111 0.9500
C112 C113 1.4198(19)
C113 C114 1.3821(18)
C115 C116 1.525(2)
C115 H15B 0.9900
C115 H15A 0.9900
C116 C117 1.524(2)
C116 H16B 0.9900
C116 H16A 0.9900
C117 C118 1.520(3)
C117 H17B 0.9900
C117 H17A 0.9900
C118 H18C 0.9800
C118 H18B 0.9800
C118 H18A 0.9800
O201 C213 1.3631(16)
O201 C202 1.4255(17)
C202 O203 1.4382(18)
C202 C215 1.500(2)
C202 H202 1.0000
O203 C204 1.3618(19)
O204 C204 1.2137(18)
C204 C214 1.468(2)
C205 C206 1.360(2)
C205 C214 1.419(2)
C205 H205 0.9500
C206 C207 1.424(2)
C206 H206 0.9500
C207 C208 1.414(2)
C207 C212 1.4241(19)
C208 C209 1.369(2)
C208 H208 0.9500
C209 C210 1.414(2)
C209 H209 0.9500
C210 C211 1.373(2)
C210 H210 0.9500
C211 C212 1.4143(18)
C211 H211 0.9500
C212 C213 1.4226(18)
C213 C214 1.3744(18)
C215 C216 1.523(2)
C215 H25B 0.9900
C215 H25A 0.9900
C216 C217 1.527(2)
C216 H26B 0.9900
C216 H26A 0.9900
C217 C218 1.518(3)
C217 H27B 0.9900
C217 H27A 0.9900
C218 H28C 0.9800
C218 H28B 0.9800
C218 H28A 0.9800

loop_
_geom_hbond_atom_site_label_D
_geom_hbond_atom_site_label_H
_geom_hbond_atom_site_label_A
_geom_hbond_distance_DH
_geom_hbond_distance_HA
_geom_hbond_distance_DA
_geom_hbond_angle_DHA
_geom_hbond_site_symmetry_A
C102 H102 O204 1.00 2.37 3.1778(19) 137.5 1_565
C106 H106 O204 0.95 2.82 3.5897(19) 139.2 2_565
C109 H109 O104 0.95 2.54 3.4737(19) 166.8 1_545
C115 H15B O203 0.99 2.72 3.6768(19) 161.9 1_665
C117 H17A O204 0.99 2.75 3.728(2) 171.2 1_665
C118 H18B O101 0.98 2.86 3.597(2) 132.8 2_574
C202 H202 O104 1.00 2.45 3.2253(19) 133.8 1_545
C208 H208 O104 0.95 2.82 3.610(2) 141.7 2_574
C209 H209 O204 0.95 2.40 3.2998(19) 157.1 1_565
C215 H25A O103 0.99 2.85 3.795(2) 158.9 1_445

loop_
_geom_torsion_atom_site_label_1
_geom_torsion_atom_site_label_2
_geom_torsion_atom_site_label_3
_geom_torsion_atom_site_label_4
_geom_torsion
C113 O101 C102 O103 58.70(14)
C113 O101 C102 C115 177.62(11)
O101 C102 O103 C104 -54.83(15)
C115 C102 O103 C104 -174.41(12)
C102 O103 C104 O104 -166.09(13)
C102 O103 C104 C114 18.62(17)
C114 C105 C106 C107 0.7(2)
C105 C106 C107 C108 179.70(14)
C105 C106 C107 C112 -0.8(2)
C112 C107 C108 C109 2.1(2)
C106 C107 C108 C109 -178.30(13)
C107 C108 C109 C110 -1.5(2)
C108 C109 C110 C111 -0.4(2)
C109 C110 C111 C112 1.5(2)
C110 C111 C112 C113 179.06(13)
C110 C111 C112 C107 -0.8(2)
C108 C107 C112 C111 -0.99(19)
C106 C107 C112 C111 179.44(13)
C108 C107 C112 C113 179.14(13)
C106 C107 C112 C113 -0.43(19)
C102 O101 C113 C114 -28.33(17)
C102 O101 C113 C112 154.12(12)
C111 C112 C113 O101 -0.61(19)
C107 C112 C113 O101 179.26(11)
C111 C112 C113 C114 -178.13(13)
C107 C112 C113 C114 1.74(19)
O101 C113 C114 C105 -179.32(12)
C112 C113 C114 C105 -1.9(2)
O101 C113 C114 C104 -7.9(2)
C112 C113 C114 C104 169.59(12)
C106 C105 C114 C113 0.6(2)
C106 C105 C114 C104 -170.59(14)
O104 C104 C114 C113 -162.03(14)
O103 C104 C114 C113 12.96(19)
O104 C104 C114 C105 9.3(2)
O103 C104 C114 C105 -175.71(12)
O101 C102 C115 C116 58.78(16)
O103 C102 C115 C116 178.57(12)
C102 C115 C116 C117 173.72(13)
C115 C116 C117 C118 170.69(14)
C213 O201 C202 O203 -57.59(14)
C213 O201 C202 C215 -176.31(12)
O201 C202 O203 C204 54.67(16)
C215 C202 O203 C204 174.06(12)
C202 O203 C204 O204 166.03(13)
C202 O203 C204 C214 -18.81(17)
C214 C205 C206 C207 0.3(2)
C205 C206 C207 C208 -178.98(14)
C205 C206 C207 C212 1.0(2)
C206 C207 C208 C209 179.81(13)
C212 C207 C208 C209 -0.2(2)
C207 C208 C209 C210 1.2(2)
C208 C209 C210 C211 -0.8(2)
C209 C210 C211 C212 -0.5(2)
C210 C211 C212 C213 -178.94(13)
C210 C211 C212 C207 1.4(2)
C208 C207 C212 C211 -1.09(19)
C206 C207 C212 C211 178.89(13)
C208 C207 C212 C213 179.27(13)
C206 C207 C212 C213 -0.75(19)
C202 O201 C213 C214 26.61(17)
C202 O201 C213 C212 -155.98(12)
C211 C212 C213 O201 2.1(2)
C207 C212 C213 O201 -178.26(11)
C211 C212 C213 C214 179.49(13)
C207 C212 C213 C214 -0.87(19)
O201 C213 C214 C205 179.54(12)
C212 C213 C214 C205 2.2(2)
O201 C213 C214 C204 9.05(19)
C212 C213 C214 C204 -168.27(12)
C206 C205 C214 C213 -1.9(2)
C206 C205 C214 C204 168.40(13)
O204 C204 C214 C213 161.65(14)
O203 C204 C214 C213 -13.21(19)
O204 C204 C214 C205 -8.9(2)
O203 C204 C214 C205 176.27(12)
O201 C202 C215 C216 -56.90(17)
O203 C202 C215 C216 -176.94(12)
C202 C215 C216 C217 -175.16(13)
C215 C216 C217 C218 -170.48(14)
